data_2019437
loop_
_publ_author_name
'Jones, Ray'

_publ_section_title
;
 Three trithiadiazepines and a trithiatriazepine
;
_journal_coeditor_code QS3029
_journal_issue 1
_journal_name_full 'Acta Crystallographica Section C'
_journal_page_first 60
_journal_page_last 66
_journal_paper_doi 10.1107/S2053229613033287
_journal_volume 70
_journal_year 2014
_chemical_formula_iupac 'C4 N4 S3'
_chemical_formula_moiety 'C4 N4 S3'
_chemical_formula_sum 'C4 N4 S3'
_chemical_formula_weight 200.26
_chemical_melting_point 413
_chemical_name_common
;
6,7-dicyano-1,3,5,2,4-trithiadiazepine
;
_chemical_name_systematic
;
1,3,5,2,4-Trithiadiazepine-6,7-dicarbonitrile
;
_space_group_IT_number 60
_symmetry_cell_setting orthorhombic
_symmetry_space_group_name_Hall '-P 2n 2ab'
_symmetry_space_group_name_H-M 'P b c n'
_atom_sites_solution_primary direct
_atom_sites_solution_secondary difmap
_audit_creation_method SHELXL-97
_cell_angle_alpha 90.00
_cell_angle_beta 90.00
_cell_angle_gamma 90.00
_cell_formula_units_Z 4
_cell_length_a 3.8970(10)
_cell_length_b 16.881(9)
_cell_length_c 10.910(4)
_cell_measurement_reflns_used 9
_cell_measurement_temperature 293(2)
_cell_volume 717.7(5)
_computing_cell_refinement 'Nicolet R3m software'
_computing_data_collection 'Nicolet R3m software'
_computing_data_reduction 'Nicolet R3m software'
_computing_molecular_graphics
;
OLEX2 (Dolomanov <i>et al.</i>, 2009) and
Mercury (Macrae <i>et al.</i>, 2008)
;
_computing_publication_material
;
SHELXL97 (Sheldrick, 2008), OLEX2 (Dolomanov <i>et al.</i>,
2009) and
Mercury (Macrae <i>et al.</i>, 2008)
;
_computing_structure_refinement 'SHELXL97 (Sheldrick, 2008)'
_computing_structure_solution 'SHELXS83 (Sheldrick, 1983)'
_diffrn_ambient_temperature 293(2)
_diffrn_measured_fraction_theta_full 1.000
_diffrn_measured_fraction_theta_max 1.000
_diffrn_measurement_device_type 'Nicolet R3m'
_diffrn_measurement_method 'scintillation counter'
_diffrn_radiation_monochromator graphite
_diffrn_radiation_source 'fine-focus sealed tube'
_diffrn_radiation_type CuK\a
_diffrn_radiation_wavelength 1.54178
_diffrn_reflns_av_R_equivalents 0.0000
_diffrn_reflns_av_sigmaI/netI 0.0624
_diffrn_reflns_limit_h_max 4
_diffrn_reflns_limit_h_min 0
_diffrn_reflns_limit_k_max 18
_diffrn_reflns_limit_k_min 0
_diffrn_reflns_limit_l_max 0
_diffrn_reflns_limit_l_min -11
_diffrn_reflns_number 489
_diffrn_reflns_theta_full 56.88
_diffrn_reflns_theta_max 56.88
_diffrn_reflns_theta_min 5.24
_diffrn_standards_decay_% 0
_diffrn_standards_interval_count 50
_diffrn_standards_number 2
_exptl_absorpt_coefficient_mu 8.896
_exptl_absorpt_correction_T_max 0.7400
_exptl_absorpt_correction_T_min 0.5600
_exptl_absorpt_correction_type analytical
_exptl_absorpt_process_details '(SHELXS83; Sheldrick, 1983)'
_exptl_crystal_colour orange
_exptl_crystal_density_diffrn 1.853
_exptl_crystal_density_method 'not measured'
_exptl_crystal_description needle
_exptl_crystal_F_000 400
_exptl_crystal_size_max 0.16
_exptl_crystal_size_mid 0.06
_exptl_crystal_size_min 0.04
_refine_diff_density_max 0.283
_refine_diff_density_min -0.304
_refine_ls_extinction_coef 0.0002(3)
_refine_ls_extinction_expression Fc^*^=kFc[1+0.001xFc^2^\l^3^/sin(2\q)]^-1/4^
_refine_ls_extinction_method 'SHELXL97 (Sheldrick, 2008)'
_refine_ls_goodness_of_fit_ref 0.958
_refine_ls_matrix_type full
_refine_ls_number_parameters 52
_refine_ls_number_reflns 489
_refine_ls_number_restraints 0
_refine_ls_restrained_S_all 0.958
_refine_ls_R_factor_all 0.0678
_refine_ls_R_factor_gt 0.0424
_refine_ls_shift/su_max 0.000
_refine_ls_shift/su_mean 0.000
_refine_ls_structure_factor_coef Fsqd
_refine_ls_weighting_details 'calc w=1/[\s^2^(Fo^2^)+(0.0464P)^2^+0.0000P] where P=(Fo^2^+2Fc^2^)/3'
_refine_ls_weighting_scheme calc
_refine_ls_wR_factor_gt 0.0880
_refine_ls_wR_factor_ref 0.0937
_reflns_number_gt 338
_reflns_number_total 489
_reflns_threshold_expression I>2sigma(I)
_cod_data_source_file qs3029sup1.cif
_cod_data_source_block III
_cod_database_code 2019437

loop_
_symmetry_equiv_pos_as_xyz
'x, y, z'
'-x+1/2, -y+1/2, z+1/2'
'x+1/2, -y+1/2, -z'
'-x, y, -z+1/2'
'-x, -y, -z'
'x-1/2, y-1/2, -z-1/2'
'-x-1/2, y-1/2, z'
'x, -y, z-1/2'

loop_
_atom_site_type_symbol
_atom_site_label
_atom_site_fract_x
_atom_site_fract_y
_atom_site_fract_z
_atom_site_U_iso_or_equiv
_atom_site_adp_type
_atom_site_calc_flag
_atom_site_refinement_flags
_atom_site_occupancy
_atom_site_symmetry_multiplicity
S S1 0.2674(4) 0.34164(7) 0.90311(10) 0.0403(5) Uani d . 1 1
N N2 0.3388(12) 0.2532(2) 0.8586(4) 0.0442(14) Uani d . 1 1
S S3 0.5000 0.20707(10) 0.7500 0.0481(7) Uani d S 1 2
C C7 0.4141(14) 0.4138(3) 0.8051(4) 0.0340(13) Uani d . 1 1
C C8 0.3196(14) 0.4895(3) 0.8555(4) 0.0368(14) Uani d . 1 1
N N9 0.2370(15) 0.5483(3) 0.8960(4) 0.0557(13) Uani d . 1 1

loop_
_atom_site_aniso_label
_atom_site_aniso_U_11
_atom_site_aniso_U_22
_atom_site_aniso_U_33
_atom_site_aniso_U_12
_atom_site_aniso_U_13
_atom_site_aniso_U_23
S1 0.0560(9) 0.0319(7) 0.0329(7) 0.0010(8) 0.0069(8) 0.0016(6)
N2 0.064(4) 0.028(2) 0.041(2) -0.001(2) 0.007(3) 0.0015(19)
S3 0.0704(16) 0.0270(9) 0.0469(11) 0.000 0.0076(13) 0.000
C7 0.045(3) 0.030(2) 0.028(2) 0.000(3) -0.009(3) -0.002(2)
C8 0.049(4) 0.033(3) 0.029(3) 0.001(3) -0.004(3) 0.002(2)
N9 0.079(4) 0.042(3) 0.046(3) 0.020(3) -0.006(3) -0.002(2)

loop_
_atom_type_symbol
_atom_type_description
_atom_type_scat_dispersion_real
_atom_type_scat_dispersion_imag
_atom_type_scat_source
C C 0.0181 0.0091 'International Tables Vol C Tables 4.2.6.8 and 6.1.1.4'
N N 0.0311 0.0180 'International Tables Vol C Tables 4.2.6.8 and 6.1.1.4'
S S 0.3331 0.5567 'International Tables Vol C Tables 4.2.6.8 and 6.1.1.4'

loop_
_geom_angle_atom_site_label_1
_geom_angle_atom_site_label_2
_geom_angle_atom_site_label_3
_geom_angle_site_symmetry_1
_geom_angle_site_symmetry_3
_geom_angle
N2 S1 C7 . . 114.6(2)
S3 N2 S1 . . 140.7(3)
N2 S3 N2 . 4_656 119.7(3)
C7 C7 C8 4_656 . 117.3(3)
C7 C7 S1 4_656 . 134.87(16)
C8 C7 S1 . . 107.8(3)
N9 C8 C7 . . 178.2(7)

loop_
_geom_bond_atom_site_label_1
_geom_bond_atom_site_label_2
_geom_bond_site_symmetry_2
_geom_bond_distance
S1 N2 . 1.594(4)
S1 C7 . 1.718(5)
N2 S3 . 1.551(4)
S3 N2 4_656 1.551(4)
C7 C7 4_656 1.376(9)
C7 C8 . 1.439(7)
C8 N9 . 1.133(6)

loop_
_geom_torsion_atom_site_label_1
_geom_torsion_atom_site_label_2
_geom_torsion_atom_site_label_3
_geom_torsion_atom_site_label_4
_geom_torsion_site_symmetry_4
_geom_torsion
C7 S1 N2 S3 . -1.2(6)
S1 N2 S3 N2 4_656 1.0(4)
N2 S1 C7 C7 4_656 -0.8(9)
N2 S1 C7 C8 . 177.9(3)
